data_7003482
loop_
_publ_author_name
'Armstrong, David R.'
'Herd, Emma'
'Graham, David V.'
'Hevia, Eva'
'Kennedy, Alan R.'
'Clegg, William'
'Russo, Luca'

_publ_section_title
;
 Synthesis and structural elucidation of solvent-free and solvated
 lithium dimethyl (HMDS) zincates
;
_journal_issue 10
_journal_name_full 'Dalton Transactions'
_journal_page_first 1323
_journal_page_last 1330
_journal_paper_doi 10.1039/b716494g
_journal_year 2008
_chemical_formula_sum 'C8 H24 Li N Si2 Zn'
_chemical_formula_weight 262.77
_chemical_name_systematic
;
?
;
_space_group_IT_number 14
_symmetry_cell_setting monoclinic
_symmetry_space_group_name_Hall '-P 2yn'
_symmetry_space_group_name_H-M 'P 1 21/n 1'
_atom_sites_solution_hydrogens geom
_atom_sites_solution_primary direct
_atom_sites_solution_secondary difmap
_audit_creation_method SHELXL-97
_cell_angle_alpha 90.00
_cell_angle_beta 97.650(2)
_cell_angle_gamma 90.00
_cell_formula_units_Z 4
_cell_length_a 6.7840(3)
_cell_length_b 13.9936(7)
_cell_length_c 15.8133(7)
_cell_measurement_reflns_used 3486
_cell_measurement_temperature 123(2)
_cell_measurement_theta_max 27.48
_cell_measurement_theta_min 1.00
_cell_volume 1487.84(12)
_computing_structure_refinement 'SHELXL-97 (Sheldrick, 1997)'
_diffrn_ambient_temperature 123(2)
_diffrn_measured_fraction_theta_full 0.998
_diffrn_measured_fraction_theta_max 0.998
_diffrn_measurement_device_type 'Nonius Kappa CCD'
_diffrn_measurement_method 'omega and phi scans'
_diffrn_radiation_monochromator graphite
_diffrn_radiation_source 'fine-focus sealed tube'
_diffrn_radiation_type MoK\a
_diffrn_radiation_wavelength 0.71073
_diffrn_reflns_av_R_equivalents 0.069
_diffrn_reflns_av_sigmaI/netI 0.0673
_diffrn_reflns_limit_h_max 8
_diffrn_reflns_limit_h_min -8
_diffrn_reflns_limit_k_max 17
_diffrn_reflns_limit_k_min -16
_diffrn_reflns_limit_l_max 20
_diffrn_reflns_limit_l_min -20
_diffrn_reflns_number 17703
_diffrn_reflns_theta_full 27.00
_diffrn_reflns_theta_max 27.00
_diffrn_reflns_theta_min 1.95
_diffrn_standards_decay_% 0
_diffrn_standards_number 0
_exptl_absorpt_coefficient_mu 1.777
_exptl_absorpt_correction_type none
_exptl_crystal_colour colourless
_exptl_crystal_density_diffrn 1.173
_exptl_crystal_density_method 'not measured'
_exptl_crystal_description needle
_exptl_crystal_F_000 560
_exptl_crystal_size_max 0.40
_exptl_crystal_size_mid 0.08
_exptl_crystal_size_min 0.05
_refine_diff_density_max 0.772
_refine_diff_density_min -0.515
_refine_diff_density_rms 0.096
_refine_ls_extinction_method none
_refine_ls_goodness_of_fit_ref 1.239
_refine_ls_hydrogen_treatment mixed
_refine_ls_matrix_type full
_refine_ls_number_parameters 141
_refine_ls_number_reflns 3239
_refine_ls_number_restraints 0
_refine_ls_restrained_S_all 1.239
_refine_ls_R_factor_all 0.1045
_refine_ls_R_factor_gt 0.0655
_refine_ls_shift/su_max 0.002
_refine_ls_shift/su_mean 0.000
_refine_ls_structure_factor_coef Fsqd
_refine_ls_weighting_details 'calc w=1/[\s^2^(Fo^2^)+(0.0000P)^2^+6.0385P] where P=(Fo^2^+2Fc^2^)/3'
_refine_ls_weighting_scheme calc
_refine_ls_wR_factor_gt 0.1251
_refine_ls_wR_factor_ref 0.1347
_reflns_number_gt 2286
_reflns_number_total 3239
_reflns_threshold_expression I>2\s(I)
_cod_data_source_file b716494g.txt
_cod_data_source_block grem289
_cod_original_sg_symbol_H-M P21/n
_cod_database_code 7003482

loop_
_symmetry_equiv_pos_as_xyz
'x, y, z'
'-x+1/2, y+1/2, -z+1/2'
'-x, -y, -z'
'x-1/2, -y-1/2, z-1/2'

loop_
_atom_site_label
_atom_site_type_symbol
_atom_site_fract_x
_atom_site_fract_y
_atom_site_fract_z
_atom_site_U_iso_or_equiv
_atom_site_adp_type
_atom_site_occupancy
_atom_site_symmetry_multiplicity
_atom_site_calc_flag
_atom_site_refinement_flags
_atom_site_disorder_assembly
_atom_site_disorder_group
Zn1 Zn 0.36936(10) 0.33852(6) 0.99497(5) 0.0255(2) Uani 0.799(2) 1 d P . 1
Li2 Li 0.0231(4) 0.3317(2) 0.99108(15) 0.0327(9) Uani 0.799(2) 1 d P . 1
Si1 Si 0.1642(2) 0.15318(11) 0.90847(9) 0.0277(4) Uani 1 1 d . . .
Si2 Si 0.1546(2) 0.33901(12) 0.80745(9) 0.0297(4) Uani 1 1 d . . .
N1 N 0.1702(6) 0.2756(3) 0.9008(2) 0.0230(9) Uani 1 1 d . . .
C1 C 0.2119(11) 0.3964(6) 1.0795(4) 0.0384(15) Uani 1 1 d . . .
C2 C 0.6551(10) 0.3285(7) 0.9879(5) 0.040(2) Uani 0.799(2) 1 d P . 1
H2A H 0.7101 0.3924 0.9815 0.061 Uiso 0.799(2) 1 calc PR . 1
H2B H 0.6758 0.2892 0.9385 0.061 Uiso 0.799(2) 1 calc PR . 1
H2C H 0.7221 0.2988 1.0401 0.061 Uiso 0.799(2) 1 calc PR . 1
C3 C 0.1100(12) 0.1230(5) 1.0194(4) 0.0537(19) Uani 1 1 d . . .
H3A H 0.2057 0.1558 1.0615 0.081 Uiso 1 1 calc R . .
H3B H 0.1212 0.0538 1.0283 0.081 Uiso 1 1 calc R . .
H3C H -0.0251 0.1437 1.0260 0.081 Uiso 1 1 calc R . .
C4 C 0.4077(8) 0.0942(4) 0.8963(5) 0.0496(18) Uani 1 1 d . . .
H4A H 0.4482 0.1120 0.8412 0.074 Uiso 1 1 calc R . .
H4B H 0.3925 0.0247 0.8989 0.074 Uiso 1 1 calc R . .
H4C H 0.5094 0.1151 0.9424 0.074 Uiso 1 1 calc R . .
C5 C -0.0336(8) 0.0975(4) 0.8300(4) 0.0352(14) Uani 1 1 d . . .
H5A H -0.1643 0.1209 0.8406 0.053 Uiso 1 1 calc R . .
H5B H -0.0287 0.0279 0.8365 0.053 Uiso 1 1 calc R . .
H5C H -0.0114 0.1146 0.7720 0.053 Uiso 1 1 calc R . .
C6 C 0.2985(10) 0.2846(5) 0.7263(4) 0.0526(18) Uani 1 1 d . . .
H6A H 0.4388 0.2789 0.7504 0.079 Uiso 1 1 calc R . .
H6B H 0.2871 0.3253 0.6755 0.079 Uiso 1 1 calc R . .
H6C H 0.2450 0.2210 0.7105 0.079 Uiso 1 1 calc R . .
C7 C -0.1076(9) 0.3557(5) 0.7564(4) 0.0515(18) Uani 1 1 d . . .
H7A H -0.1714 0.2932 0.7464 0.077 Uiso 1 1 calc R . .
H7B H -0.1084 0.3891 0.7019 0.077 Uiso 1 1 calc R . .
H7C H -0.1805 0.3936 0.7941 0.077 Uiso 1 1 calc R . .
C8 C 0.2576(9) 0.4624(4) 0.8325(4) 0.0423(15) Uani 1 1 d . . .
H8A H 0.1881 0.4918 0.8764 0.063 Uiso 1 1 calc R . .
H8B H 0.2382 0.5017 0.7807 0.063 Uiso 1 1 calc R . .
H8C H 0.3999 0.4580 0.8533 0.063 Uiso 1 1 calc R . .
Li1 Li 0.36936(10) 0.33852(6) 0.99497(5) 0.0255(2) Uani 0.201(2) 1 d P . 2
Zn2 Zn 0.0231(4) 0.3317(2) 0.99108(15) 0.0327(9) Uani 0.201(2) 1 d P . 2
C2A C 0.726(5) 0.337(3) 0.969(2) 0.039 Uiso 0.201(2) 1 d P . 2
H1A H 0.306(10) 0.438(5) 1.116(4) 0.07(2) Uiso 1 1 d . . .
H1B H 0.171(13) 0.354(7) 1.110(6) 0.11(3) Uiso 1 1 d . . .
H1C H 0.127(13) 0.433(7) 1.058(6) 0.10(4) Uiso 1 1 d . . .

loop_
_atom_site_aniso_label
_atom_site_aniso_U_11
_atom_site_aniso_U_22
_atom_site_aniso_U_33
_atom_site_aniso_U_23
_atom_site_aniso_U_13
_atom_site_aniso_U_12
Zn1 0.0181(3) 0.0328(4) 0.0248(4) -0.0015(4) -0.0003(3) -0.0037(3)
Li2 0.0297(14) 0.0406(17) 0.0295(14) 0.0011(12) 0.0101(10) 0.0037(12)
Si1 0.0277(7) 0.0283(8) 0.0259(8) -0.0018(7) -0.0012(6) -0.0037(7)
Si2 0.0284(7) 0.0377(9) 0.0221(7) 0.0018(7) 0.0005(6) -0.0060(7)
N1 0.018(2) 0.029(2) 0.022(2) -0.0011(18) 0.0008(17) -0.0031(18)
C1 0.039(4) 0.044(4) 0.032(4) -0.009(3) 0.001(3) -0.010(3)
C2 0.024(4) 0.060(6) 0.036(5) -0.005(4) 0.001(3) -0.015(4)
C3 0.097(6) 0.035(4) 0.028(3) 0.002(3) 0.002(3) -0.013(4)
C4 0.034(3) 0.035(4) 0.076(5) -0.009(3) -0.007(3) 0.003(3)
C5 0.031(3) 0.042(4) 0.032(3) -0.007(3) 0.002(2) -0.008(3)
C6 0.070(5) 0.057(4) 0.035(4) -0.005(3) 0.024(3) -0.011(4)
C7 0.041(4) 0.066(5) 0.043(4) 0.015(3) -0.012(3) -0.008(3)
C8 0.047(4) 0.038(4) 0.039(3) 0.011(3) -0.002(3) -0.007(3)
Li1 0.0181(3) 0.0328(4) 0.0248(4) -0.0015(4) -0.0003(3) -0.0037(3)
Zn2 0.0297(14) 0.0406(17) 0.0295(14) 0.0011(12) 0.0101(10) 0.0037(12)

loop_
_atom_type_symbol
_atom_type_description
_atom_type_scat_dispersion_real
_atom_type_scat_dispersion_imag
_atom_type_scat_source
Zn Zn 0.2839 1.4301 'International Tables Vol C Tables 4.2.6.8 and 6.1.1.4'
Si Si 0.0817 0.0704 'International Tables Vol C Tables 4.2.6.8 and 6.1.1.4'
N N 0.0061 0.0033 'International Tables Vol C Tables 4.2.6.8 and 6.1.1.4'
C C 0.0033 0.0016 'International Tables Vol C Tables 4.2.6.8 and 6.1.1.4'
H H 0.0000 0.0000 'International Tables Vol C Tables 4.2.6.8 and 6.1.1.4'
Li Li -0.0003 0.0001 'International Tables Vol C Tables 4.2.6.8 and 6.1.1.4'

loop_
_geom_angle_atom_site_label_1
_geom_angle_atom_site_label_2
_geom_angle_atom_site_label_3
_geom_angle
_geom_angle_site_symmetry_1
_geom_angle_site_symmetry_3
_geom_angle_publ_flag
C2 Zn1 C1 133.6(3) . . ?
C2 Zn1 N1 118.9(3) . . ?
C1 Zn1 N1 107.4(2) . . ?
C2 Zn1 Li2 172.0(3) . . ?
C1 Zn1 Li2 53.8(2) . . ?
N1 Zn1 Li2 53.68(12) . . ?
C1 Li2 N1 110.1(3) . . ?
C1 Li2 Zn1 54.0(2) . . ?
N1 Li2 Zn1 56.17(13) . . ?
C1 Li2 C2 125.0(3) . 1_455 ?
N1 Li2 C2 124.7(2) . 1_455 ?
Zn1 Li2 C2 178.7(3) . 1_455 ?
C1 Li2 Si1 117.9(2) . . ?
N1 Li2 Si1 32.43(13) . . ?
Zn1 Li2 Si1 70.84(7) . . ?
C2 Li2 Si1 110.4(2) 1_455 . ?
C1 Li2 Si2 113.5(2) . . ?
N1 Li2 Si2 29.41(13) . . ?
Zn1 Li2 Si2 67.48(6) . . ?
C2 Li2 Si2 112.8(2) 1_455 . ?
Si1 Li2 Si2 59.03(6) . . ?
C1 Li2 H1B 24(3) . . ?
N1 Li2 H1B 119(3) . . ?
Zn1 Li2 H1B 67(3) . . ?
C2 Li2 H1B 113(3) 1_455 . ?
Si1 Li2 H1B 112(3) . . ?
Si2 Li2 H1B 133(3) . . ?
C1 Li2 H1C 24(3) . . ?
N1 Li2 H1C 121(3) . . ?
Zn1 Li2 H1C 70(3) . . ?
C2 Li2 H1C 109(3) 1_455 . ?
Si1 Li2 H1C 139(3) . . ?
Si2 Li2 H1C 112(3) . . ?
H1B Li2 H1C 42(3) . . ?
N1 Si1 C5 112.9(2) . . ?
N1 Si1 C4 113.7(3) . . ?
C5 Si1 C4 108.2(3) . . ?
N1 Si1 C3 107.3(2) . . ?
C5 Si1 C3 108.1(3) . . ?
C4 Si1 C3 106.2(3) . . ?
N1 Si1 Li2 38.81(14) . . ?
C5 Si1 Li2 112.9(2) . . ?
C4 Si1 Li2 137.6(2) . . ?
C3 Si1 Li2 70.9(2) . . ?
N1 Si2 C7 112.5(2) . . ?
N1 Si2 C6 113.7(3) . . ?
C7 Si2 C6 107.9(3) . . ?
N1 Si2 C8 108.4(2) . . ?
C7 Si2 C8 106.3(3) . . ?
C6 Si2 C8 107.7(3) . . ?
N1 Si2 Li2 35.12(15) . . ?
C7 Si2 Li2 91.8(2) . . ?
C6 Si2 Li2 148.8(2) . . ?
C8 Si2 Li2 88.8(2) . . ?
Si2 N1 Si1 125.3(2) . . ?
Si2 N1 Li2 115.5(2) . . ?
Si1 N1 Li2 108.8(2) . . ?
Si2 N1 Zn1 111.0(2) . . ?
Si1 N1 Zn1 113.1(2) . . ?
Li2 N1 Zn1 70.14(15) . . ?
Li2 C1 Zn1 72.2(2) . . ?
Li2 C1 H1A 169(4) . . ?
Zn1 C1 H1A 106(4) . . ?
Li2 C1 H1B 81(6) . . ?
Zn1 C1 H1B 110(6) . . ?
H1A C1 H1B 109(7) . . ?
Li2 C1 H1C 68(7) . . ?
Zn1 C1 H1C 113(6) . . ?
H1A C1 H1C 104(7) . . ?
H1B C1 H1C 115(8) . . ?
Si1 C3 H3A 109.5 . . ?
Si1 C3 H3B 109.5 . . ?
H3A C3 H3B 109.5 . . ?
Si1 C3 H3C 109.5 . . ?
H3A C3 H3C 109.5 . . ?
H3B C3 H3C 109.5 . . ?
Si1 C4 H4A 109.5 . . ?
Si1 C4 H4B 109.5 . . ?
H4A C4 H4B 109.5 . . ?
Si1 C4 H4C 109.5 . . ?
H4A C4 H4C 109.5 . . ?
H4B C4 H4C 109.5 . . ?
Si1 C5 H5A 109.5 . . ?
Si1 C5 H5B 109.5 . . ?
H5A C5 H5B 109.5 . . ?
Si1 C5 H5C 109.5 . . ?
H5A C5 H5C 109.5 . . ?
H5B C5 H5C 109.5 . . ?
Si2 C6 H6A 109.5 . . ?
Si2 C6 H6B 109.5 . . ?
H6A C6 H6B 109.5 . . ?
Si2 C6 H6C 109.5 . . ?
H6A C6 H6C 109.5 . . ?
H6B C6 H6C 109.5 . . ?
Si2 C7 H7A 109.5 . . ?
Si2 C7 H7B 109.5 . . ?
H7A C7 H7B 109.5 . . ?
Si2 C7 H7C 109.5 . . ?
H7A C7 H7C 109.5 . . ?
H7B C7 H7C 109.5 . . ?
Si2 C8 H8A 109.5 . . ?
Si2 C8 H8B 109.5 . . ?
H8A C8 H8B 109.5 . . ?
Si2 C8 H8C 109.5 . . ?
H8A C8 H8C 109.5 . . ?
H8B C8 H8C 109.5 . . ?

loop_
_geom_bond_atom_site_label_1
_geom_bond_atom_site_label_2
_geom_bond_distance
_geom_bond_site_symmetry_2
_geom_bond_publ_flag
Zn1 C2 1.962(7) . ?
Zn1 C1 1.991(7) . ?
Zn1 N1 2.070(4) . ?
Zn1 Li2 2.344(2) . ?
Li2 C1 1.985(7) . ?
Li2 N1 2.008(5) . ?
Li2 C2 2.491(7) 1_455 ?
Li2 Si1 3.033(3) . ?
Li2 Si2 3.151(3) . ?
Li2 H1B 2.04(9) . ?
Li2 H1C 1.84(9) . ?
Si1 N1 1.718(4) . ?
Si1 C5 1.872(5) . ?
Si1 C4 1.879(6) . ?
Si1 C3 1.887(6) . ?
Si2 N1 1.714(4) . ?
Si2 C7 1.867(6) . ?
Si2 C6 1.875(6) . ?
Si2 C8 1.885(6) . ?
C1 H1A 0.99(8) . ?
C1 H1B 0.84(9) . ?
C1 H1C 0.81(9) . ?
C2 H2A 0.9800 . ?
C2 H2B 0.9800 . ?
C2 H2C 0.9800 . ?
C3 H3A 0.9800 . ?
C3 H3B 0.9800 . ?
C3 H3C 0.9800 . ?
C4 H4A 0.9800 . ?
C4 H4B 0.9800 . ?
C4 H4C 0.9800 . ?
C5 H5A 0.9800 . ?
C5 H5B 0.9800 . ?
C5 H5C 0.9800 . ?
C6 H6A 0.9800 . ?
C6 H6B 0.9800 . ?
C6 H6C 0.9800 . ?
C7 H7A 0.9800 . ?
C7 H7B 0.9800 . ?
C7 H7C 0.9800 . ?
C8 H8A 0.9800 . ?
C8 H8B 0.9800 . ?
C8 H8C 0.9800 . ?
C2A Zn2 2.00(3) 1_655 ?

loop_
_geom_torsion_atom_site_label_1
_geom_torsion_atom_site_label_2
_geom_torsion_atom_site_label_3
_geom_torsion_atom_site_label_4
_geom_torsion
_geom_torsion_site_symmetry_1
_geom_torsion_site_symmetry_2
_geom_torsion_site_symmetry_3
_geom_torsion_site_symmetry_4
_geom_torsion_publ_flag
C2 Zn1 Li2 C1 158.8(19) . . . . ?
N1 Zn1 Li2 C1 -177.6(3) . . . . ?
C2 Zn1 Li2 N1 -23.6(19) . . . . ?
C1 Zn1 Li2 N1 177.6(3) . . . . ?
C2 Zn1 Li2 C2 -158(11) . . . 1_455 ?
C1 Zn1 Li2 C2 43(10) . . . 1_455 ?
N1 Zn1 Li2 C2 -135(10) . . . 1_455 ?
C2 Zn1 Li2 Si1 9.0(19) . . . . ?
C1 Zn1 Li2 Si1 -149.8(3) . . . . ?
N1 Zn1 Li2 Si1 32.56(15) . . . . ?
C2 Zn1 Li2 Si2 -54.6(19) . . . . ?
C1 Zn1 Li2 Si2 146.6(3) . . . . ?
N1 Zn1 Li2 Si2 -30.97(15) . . . . ?
C1 Li2 Si1 N1 -83.9(4) . . . . ?
Zn1 Li2 Si1 N1 -56.5(2) . . . . ?
C2 Li2 Si1 N1 123.2(3) 1_455 . . . ?
Si2 Li2 Si1 N1 18.2(2) . . . . ?
C1 Li2 Si1 C5 177.5(3) . . . . ?
N1 Li2 Si1 C5 -98.6(3) . . . . ?
Zn1 Li2 Si1 C5 -155.1(2) . . . . ?
C2 Li2 Si1 C5 24.6(3) 1_455 . . . ?
Si2 Li2 Si1 C5 -80.4(2) . . . . ?
C1 Li2 Si1 C4 -18.1(5) . . . . ?
N1 Li2 Si1 C4 65.7(4) . . . . ?
Zn1 Li2 Si1 C4 9.3(4) . . . . ?
C2 Li2 Si1 C4 -171.0(4) 1_455 . . . ?
Si2 Li2 Si1 C4 83.9(3) . . . . ?
C1 Li2 Si1 C3 75.3(4) . . . . ?
N1 Li2 Si1 C3 159.2(3) . . . . ?
Zn1 Li2 Si1 C3 102.7(2) . . . . ?
C2 Li2 Si1 C3 -77.6(3) 1_455 . . . ?
Si2 Li2 Si1 C3 177.4(3) . . . . ?
C1 Li2 Si2 N1 89.6(4) . . . . ?
Zn1 Li2 Si2 N1 60.5(2) . . . . ?
C2 Li2 Si2 N1 -120.8(4) 1_455 . . . ?
Si1 Li2 Si2 N1 -19.9(2) . . . . ?
C1 Li2 Si2 C7 -142.1(4) . . . . ?
N1 Li2 Si2 C7 128.3(3) . . . . ?
Zn1 Li2 Si2 C7 -171.1(2) . . . . ?
C2 Li2 Si2 C7 7.5(3) 1_455 . . . ?
Si1 Li2 Si2 C7 108.4(2) . . . . ?
C1 Li2 Si2 C6 87.6(5) . . . . ?
N1 Li2 Si2 C6 -2.0(5) . . . . ?
Zn1 Li2 Si2 C6 58.6(5) . . . . ?
C2 Li2 Si2 C6 -122.8(5) 1_455 . . . ?
Si1 Li2 Si2 C6 -21.9(4) . . . . ?
C1 Li2 Si2 C8 -35.8(3) . . . . ?
N1 Li2 Si2 C8 -125.4(3) . . . . ?
Zn1 Li2 Si2 C8 -64.8(2) . . . . ?
C2 Li2 Si2 C8 113.8(3) 1_455 . . . ?
Si1 Li2 Si2 C8 -145.3(2) . . . . ?
C7 Si2 N1 Si1 82.7(4) . . . . ?
C6 Si2 N1 Si1 -40.4(4) . . . . ?
C8 Si2 N1 Si1 -160.0(3) . . . . ?
Li2 Si2 N1 Si1 140.7(4) . . . . ?
C7 Si2 N1 Li2 -58.1(4) . . . . ?
C6 Si2 N1 Li2 178.9(3) . . . . ?
C8 Si2 N1 Li2 59.2(3) . . . . ?
C7 Si2 N1 Zn1 -135.4(3) . . . . ?
C6 Si2 N1 Zn1 101.6(3) . . . . ?
C8 Si2 N1 Zn1 -18.1(3) . . . . ?
Li2 Si2 N1 Zn1 -77.3(2) . . . . ?
C5 Si1 N1 Si2 -44.4(4) . . . . ?
C4 Si1 N1 Si2 79.3(4) . . . . ?
C3 Si1 N1 Si2 -163.5(3) . . . . ?
Li2 Si1 N1 Si2 -142.9(4) . . . . ?
C5 Si1 N1 Li2 98.5(3) . . . . ?
C4 Si1 N1 Li2 -137.8(3) . . . . ?
C3 Si1 N1 Li2 -20.6(3) . . . . ?
C5 Si1 N1 Zn1 174.3(2) . . . . ?
C4 Si1 N1 Zn1 -62.0(3) . . . . ?
C3 Si1 N1 Zn1 55.2(3) . . . . ?
Li2 Si1 N1 Zn1 75.8(2) . . . . ?
C1 Li2 N1 Si2 -102.4(3) . . . . ?
Zn1 Li2 N1 Si2 -104.5(2) . . . . ?
C2 Li2 N1 Si2 74.4(4) 1_455 . . . ?
Si1 Li2 N1 Si2 147.0(4) . . . . ?
C1 Li2 N1 Si1 110.6(3) . . . . ?
Zn1 Li2 N1 Si1 108.6(2) . . . . ?
C2 Li2 N1 Si1 -72.6(4) 1_455 . . . ?
Si2 Li2 N1 Si1 -147.0(4) . . . . ?
C1 Li2 N1 Zn1 2.1(3) . . . . ?
C2 Li2 N1 Zn1 178.9(3) 1_455 . . . ?
Si1 Li2 N1 Zn1 -108.6(2) . . . . ?
Si2 Li2 N1 Zn1 104.5(2) . . . . ?
C2 Zn1 N1 Si2 -73.1(4) . . . . ?
C1 Zn1 N1 Si2 108.5(3) . . . . ?
Li2 Zn1 N1 Si2 110.6(3) . . . . ?
C2 Zn1 N1 Si1 73.8(4) . . . . ?
C1 Zn1 N1 Si1 -104.6(3) . . . . ?
Li2 Zn1 N1 Si1 -102.6(2) . . . . ?
C2 Zn1 N1 Li2 176.4(3) . . . . ?
C1 Zn1 N1 Li2 -2.0(3) . . . . ?
N1 Li2 C1 Zn1 -2.1(3) . . . . ?
C2 Li2 C1 Zn1 -178.9(3) 1_455 . . . ?
Si1 Li2 C1 Zn1 32.5(3) . . . . ?
Si2 Li2 C1 Zn1 -33.6(3) . . . . ?
C2 Zn1 C1 Li2 -176.0(4) . . . . ?
N1 Zn1 C1 Li2 2.0(3) . . . . ?
